data_4117269
loop_
_publ_author_name
'Yan-Zhen Zheng'
'Marco Evangelisti'
'Floriana Tuna'
'Richard E. P. Winpenny'

_publ_section_title
;
 Co-Ln Mixed-Metal Phosphonate Grids and Cages as Molecular Magnetic
 Refrigerants
;
_journal_name_full 'Journal of the American Chemical Society'
_journal_page_first 1057
_journal_page_last 1065
_journal_paper_doi 10.1021/ja208367k
_journal_volume 134
_journal_year 2012
_chemical_formula_sum 'C104 H214 Co6 Er8 N0 O62 P6'
_chemical_formula_weight 4334.23
_chemical_name_systematic
; 
 ? 
;
_space_group_IT_number 15
_symmetry_cell_setting monoclinic
_symmetry_space_group_name_Hall '-C 2yc'
_symmetry_space_group_name_H-M 'C 1 2/c 1'
_atom_sites_solution_hydrogens geom
_atom_sites_solution_primary direct
_atom_sites_solution_secondary difmap
_audit_creation_method SHELXL-97
_cell_angle_alpha 90.00
_cell_angle_beta 105.356(3)
_cell_angle_gamma 90.00
_cell_formula_units_Z 4
_cell_length_a 29.342(4)
_cell_length_b 17.0426(17)
_cell_length_c 34.304(3)
_cell_measurement_temperature 100(2)
_cell_volume 16542(3)
_computing_cell_refinement 'Bruker SMART'
_computing_data_collection 'Bruker SMART'
_computing_data_reduction 'Bruker SAINT'
_computing_molecular_graphics 'Bruker SHELXTL'
_computing_publication_material 'Bruker SHELXTL'
_computing_structure_refinement 'SHELXL-97 (Sheldrick, 1997)'
_computing_structure_solution 'SHELXS-97 (Sheldrick, 1990)'
_diffrn_ambient_temperature 100(2)
_diffrn_measured_fraction_theta_full 0.992
_diffrn_measured_fraction_theta_max 0.992
_diffrn_radiation_monochromator graphite
_diffrn_radiation_source 'fine-focus sealed tube'
_diffrn_radiation_type MoK\a
_diffrn_radiation_wavelength 0.71073
_diffrn_reflns_av_R_equivalents 0.1083
_diffrn_reflns_av_sigmaI/netI 0.0905
_diffrn_reflns_limit_h_max 32
_diffrn_reflns_limit_h_min -32
_diffrn_reflns_limit_k_max 18
_diffrn_reflns_limit_k_min -18
_diffrn_reflns_limit_l_max 38
_diffrn_reflns_limit_l_min -38
_diffrn_reflns_number 49319
_diffrn_reflns_theta_full 23.25
_diffrn_reflns_theta_max 23.25
_diffrn_reflns_theta_min 1.73
_exptl_absorpt_coefficient_mu 4.727
_exptl_absorpt_correction_T_max 0.4516
_exptl_absorpt_correction_T_min 0.1884
_exptl_absorpt_correction_type multi-scan
_exptl_absorpt_process_details SADABS
_exptl_crystal_colour purple
_exptl_crystal_density_diffrn 1.740
_exptl_crystal_description plate
_exptl_crystal_F_000 8520
_exptl_crystal_size_max 0.53
_exptl_crystal_size_mid 0.31
_exptl_crystal_size_min 0.20
_refine_diff_density_max 2.420
_refine_diff_density_min -2.113
_refine_diff_density_rms 0.244
_refine_ls_extinction_method none
_refine_ls_goodness_of_fit_ref 1.169
_refine_ls_hydrogen_treatment constr
_refine_ls_matrix_type full
_refine_ls_number_parameters 911
_refine_ls_number_reflns 11763
_refine_ls_number_restraints 1073
_refine_ls_restrained_S_all 1.140
_refine_ls_R_factor_all 0.1117
_refine_ls_R_factor_gt 0.0887
_refine_ls_shift/su_max 0.001
_refine_ls_shift/su_mean 0.000
_refine_ls_structure_factor_coef Fsqd
_refine_ls_weighting_details 'calc w=1/[\s^2^(Fo^2^)+(0.0484P)^2^+992.4385P] where P=(Fo^2^+2Fc^2^)/3'
_refine_ls_weighting_scheme calc
_refine_ls_wR_factor_gt 0.1767
_refine_ls_wR_factor_ref 0.1870
_reflns_number_gt 9625
_reflns_number_total 11763
_reflns_threshold_expression >2sigma(I)
_cod_data_source_file ja208367k_si_002.cif
_cod_data_source_block c
_cod_database_code 4117269

loop_
_symmetry_equiv_pos_as_xyz
'x, y, z'
'-x, y, -z+1/2'
'x+1/2, y+1/2, z'
'-x+1/2, y+1/2, -z+1/2'
'-x, -y, -z'
'x, -y, z-1/2'
'-x+1/2, -y+1/2, -z'
'x+1/2, -y+1/2, z-1/2'

loop_
_atom_site_label
_atom_site_type_symbol
_atom_site_fract_x
_atom_site_fract_y
_atom_site_fract_z
_atom_site_U_iso_or_equiv
_atom_site_adp_type
_atom_site_occupancy
_atom_site_symmetry_multiplicity
_atom_site_calc_flag
_atom_site_refinement_flags
_atom_site_disorder_assembly
_atom_site_disorder_group
Er1 Er 0.50525(3) 0.52782(5) 0.19611(2) 0.0224(2) Uani 1 1 d U . .
Er2 Er 0.38611(3) 0.80293(5) 0.27481(2) 0.0221(2) Uani 1 1 d U . .
Er3 Er 0.39014(3) 0.79608(5) 0.15925(2) 0.0207(2) Uani 1 1 d U A .
Er4 Er 0.45906(3) 0.76422(5) 0.08073(2) 0.0270(2) Uani 1 1 d U A .
Co1 Co 0.44403(8) 0.66413(13) 0.23304(6) 0.0174(5) Uani 1 1 d U . .
Co2 Co 0.52295(10) 0.62597(19) 0.04838(8) 0.0468(8) Uani 1 1 d U A .
Co3 Co 0.57777(8) 0.75061(13) 0.11159(6) 0.0196(5) Uani 1 1 d U . .
P1 P 0.40615(16) 0.6268(3) 0.13617(13) 0.0239(9) Uani 1 1 d U . .
P2 P 0.39335(16) 0.6351(3) 0.30564(13) 0.0230(10) Uani 1 1 d U . .
P3 P 0.50895(15) 0.8620(3) 0.15381(13) 0.0191(9) Uani 1 1 d U A .
O1 O 0.5025(4) 0.6616(6) 0.2118(3) 0.020(2) Uani 1 1 d U . .
H1A H 0.5046 0.7005 0.1905 0.024 Uiso 1 1 calc R . .
O2 O 0.4534(4) 0.5417(6) 0.2366(3) 0.023(2) Uani 1 1 d U . .
H2D H 0.4237 0.5102 0.2279 0.027 Uiso 1 1 calc R . .
O3 O 0.4288(4) 0.7843(6) 0.2265(3) 0.0200(18) Uani 1 1 d U A .
H3D H 0.4585 0.8161 0.2333 0.024 Uiso 1 1 calc R . .
O4 O 0.5191(4) 0.6724(7) 0.1010(4) 0.0281(19) Uani 1 1 d U . .
H4D H 0.5173 0.6355 0.1232 0.034 Uiso 1 1 calc R . .
O5 O 0.3968(4) 0.6623(7) 0.1749(3) 0.0214(18) Uani 1 1 d U A .
O6 O 0.4111(4) 0.6993(7) 0.1112(3) 0.0258(17) Uani 1 1 d U A .
O7 O 0.4475(4) 0.5703(7) 0.1435(3) 0.028(2) Uani 1 1 d U A .
O8 O 0.3919(4) 0.6676(7) 0.2627(3) 0.0218(18) Uani 1 1 d U A .
O9 O 0.3943(4) 0.7125(7) 0.3299(3) 0.023(2) Uani 1 1 d U . .
O10 O 0.4579(4) 0.8289(7) 0.1451(3) 0.0273(18) Uani 1 1 d U . .
O11 O 0.5245(4) 0.8317(7) 0.1169(3) 0.0254(18) Uani 1 1 d U . .
O12 O 0.3941(4) 0.8379(7) 0.0561(3) 0.030(2) Uani 1 1 d U . .
O13 O 0.3507(5) 0.8466(8) 0.0993(4) 0.037(2) Uani 1 1 d U . .
O14 O 0.3829(4) 0.9197(7) 0.1807(3) 0.030(2) Uani 1 1 d U . .
O15 O 0.3782(4) 0.9220(7) 0.2431(3) 0.030(2) Uani 1 1 d U . .
O16 O 0.3207(4) 0.7809(8) 0.1737(4) 0.037(2) Uani 1 1 d U . .
O17 O 0.3126(4) 0.7878(8) 0.2361(4) 0.039(2) Uani 1 1 d U . .
O18 O 0.3573(5) 0.8666(8) 0.3191(4) 0.040(3) Uani 1 1 d U . .
O19 O 0.4731(15) 0.4075(19) 0.1850(13) 0.063(4) Uani 0.481(15) 1 d PU A 1
O20 O 0.5048(14) 0.437(2) 0.1448(12) 0.063(4) Uani 0.481(15) 1 d PU A 1
C48 C 0.4729(15) 0.390(2) 0.1541(13) 0.068(4) Uani 0.481(15) 1 d PDU A 1
C49 C 0.4574(11) 0.3128(19) 0.1326(10) 0.077(6) Uani 0.481(15) 1 d PDU A 1
C50 C 0.4931(17) 0.249(2) 0.1517(15) 0.093(9) Uani 0.481(15) 1 d PDU A 1
H50A H 0.5249 0.2667 0.1517 0.140 Uiso 0.481(15) 1 calc PR A 1
H50B H 0.4855 0.2007 0.1362 0.140 Uiso 0.481(15) 1 calc PR A 1
H50C H 0.4918 0.2402 0.1796 0.140 Uiso 0.481(15) 1 calc PR A 1
C51 C 0.4084(13) 0.292(3) 0.1374(15) 0.086(9) Uani 0.481(15) 1 d PDU A 1
H51A H 0.3980 0.2418 0.1239 0.129 Uiso 0.481(15) 1 calc PR A 1
H51B H 0.3859 0.3332 0.1251 0.129 Uiso 0.481(15) 1 calc PR A 1
H51C H 0.4098 0.2874 0.1662 0.129 Uiso 0.481(15) 1 calc PR A 1
C52 C 0.4553(18) 0.322(3) 0.0878(10) 0.081(9) Uani 0.481(15) 1 d PDU A 1
H52A H 0.4874 0.3286 0.0848 0.122 Uiso 0.481(15) 1 calc PR A 1
H52B H 0.4365 0.3690 0.0771 0.122 Uiso 0.481(15) 1 calc PR A 1
H52C H 0.4406 0.2760 0.0729 0.122 Uiso 0.481(15) 1 calc PR A 1
O2W O 0.5704(17) 0.400(2) 0.2251(13) 0.087(8) Uani 0.481(15) 1 d PU A 1
H2WA H 0.6006 0.4046 0.2202 0.104 Uiso 0.481(15) 1 d PR A 1
H2WB H 0.5617 0.3533 0.2368 0.104 Uiso 0.481(15) 1 d PR A 1
O19' O 0.5477(14) 0.4187(18) 0.2126(11) 0.075(5) Uani 0.519(15) 1 d PDU A 2
O20' O 0.5215(14) 0.4194(18) 0.1543(10) 0.068(4) Uani 0.519(15) 1 d PDU A 2
C48' C 0.5298(14) 0.3740(18) 0.1839(9) 0.075(4) Uani 0.519(15) 1 d PDU A 2
C49' C 0.5425(11) 0.2875(18) 0.1876(8) 0.089(6) Uani 0.519(15) 1 d PDU A 2
C50' C 0.5347(19) 0.256(2) 0.1449(11) 0.101(8) Uani 0.519(15) 1 d PDU A 2
H50D H 0.5401 0.1997 0.1458 0.151 Uiso 0.519(15) 1 calc PR A 2
H50E H 0.5569 0.2820 0.1320 0.151 Uiso 0.519(15) 1 calc PR A 2
H50F H 0.5022 0.2677 0.1294 0.151 Uiso 0.519(15) 1 calc PR A 2
C51' C 0.5099(17) 0.249(3) 0.2096(14) 0.104(9) Uani 0.519(15) 1 d PDU A 2
H51D H 0.5094 0.1924 0.2052 0.156 Uiso 0.519(15) 1 calc PR A 2
H51E H 0.4779 0.2703 0.1992 0.156 Uiso 0.519(15) 1 calc PR A 2
H51F H 0.5212 0.2602 0.2386 0.156 Uiso 0.519(15) 1 calc PR A 2
C52' C 0.5939(12) 0.283(3) 0.2115(15) 0.110(10) Uani 0.519(15) 1 d PDU A 2
H52D H 0.6049 0.2284 0.2114 0.165 Uiso 0.519(15) 1 calc PR A 2
H52E H 0.5969 0.2992 0.2395 0.165 Uiso 0.519(15) 1 calc PR A 2
H52F H 0.6130 0.3170 0.1992 0.165 Uiso 0.519(15) 1 calc PR A 2
O2W' O 0.4525(14) 0.4134(17) 0.1936(11) 0.063(5) Uani 0.519(15) 1 d PU A 2
H2WC H 0.4265 0.4207 0.1996 0.076 Uiso 0.519(15) 1 d PR A 2
H2WD H 0.4580 0.3691 0.1836 0.076 Uiso 0.519(15) 1 d PR A 2
O22 O 0.4352(4) 0.5821(7) 0.3234(3) 0.027(2) Uani 1 1 d U . .
O23 O 0.4782(5) 0.6369(10) -0.0078(4) 0.054(3) Uani 1 1 d U . .
O24 O 0.4341(5) 0.6762(8) 0.0309(4) 0.042(3) Uani 1 1 d U . .
O25 O 0.5857(5) 0.6057(9) 0.0393(4) 0.050(3) Uani 1 1 d U . .
O26 O 0.6248(4) 0.6749(8) 0.0928(4) 0.039(3) Uani 1 1 d U . .
O27 O 0.5418(5) 0.7596(9) 0.0468(4) 0.052(2) Uani 1 1 d U . .
O28 O 0.4793(5) 0.8334(10) 0.0297(4) 0.052(3) Uani 1 1 d U . .
O29 O 0.6276(5) 0.8374(8) 0.1160(4) 0.048(3) Uani 1 1 d U . .
O30 O 0.5394(4) 0.8341(6) 0.1940(3) 0.023(2) Uani 1 1 d U . .
O1W O 0.4964(5) 0.5072(9) 0.0576(4) 0.058(3) Uani 1 1 d U . .
H31D H 0.4747 0.5000 0.0695 0.069 Uiso 1 1 d R A .
H31E H 0.5104 0.4674 0.0507 0.069 Uiso 1 1 d R . .
C1 C 0.3535(7) 0.5748(13) 0.1102(6) 0.038(3) Uani 1 1 d U A .
C2 C 0.3117(7) 0.6308(14) 0.0969(7) 0.053(5) Uani 1 1 d U . .
H2A H 0.2834 0.6012 0.0830 0.079 Uiso 1 1 calc R A .
H2B H 0.3186 0.6702 0.0785 0.079 Uiso 1 1 calc R . .
H2C H 0.3061 0.6569 0.1207 0.079 Uiso 1 1 calc R . .
C3 C 0.3618(7) 0.5314(13) 0.0737(6) 0.044(5) Uani 1 1 d U . .
H3A H 0.3334 0.5015 0.0603 0.067 Uiso 1 1 calc R A .
H3B H 0.3886 0.4954 0.0827 0.067 Uiso 1 1 calc R . .
H3C H 0.3687 0.5694 0.0546 0.067 Uiso 1 1 calc R . .
C4 C 0.3425(8) 0.5112(14) 0.1401(6) 0.055(5) Uani 1 1 d U . .
H4A H 0.3144 0.4811 0.1263 0.082 Uiso 1 1 calc R A .
H4B H 0.3368 0.5374 0.1638 0.082 Uiso 1 1 calc R . .
H4C H 0.3696 0.4756 0.1488 0.082 Uiso 1 1 calc R . .
C5 C 0.3389(7) 0.5806(12) 0.3016(6) 0.038(3) Uani 1 1 d U A .
C6 C 0.3273(8) 0.5338(14) 0.2635(6) 0.054(5) Uani 1 1 d U . .
H6A H 0.2980 0.5046 0.2613 0.082 Uiso 1 1 calc R A .
H6B H 0.3531 0.4970 0.2640 0.082 Uiso 1 1 calc R . .
H6C H 0.3233 0.5692 0.2403 0.082 Uiso 1 1 calc R . .
C7 C 0.2995(7) 0.6404(13) 0.3025(7) 0.046(4) Uani 1 1 d U . .
H7A H 0.2702 0.6123 0.3019 0.069 Uiso 1 1 calc R A .
H7B H 0.2943 0.6750 0.2789 0.069 Uiso 1 1 calc R . .
H7C H 0.3091 0.6718 0.3273 0.069 Uiso 1 1 calc R . .
C8 C 0.3454(8) 0.5217(12) 0.3380(6) 0.046(5) Uani 1 1 d U . .
H8A H 0.3154 0.4949 0.3364 0.069 Uiso 1 1 calc R A .
H8B H 0.3553 0.5507 0.3636 0.069 Uiso 1 1 calc R . .
H8C H 0.3697 0.4829 0.3368 0.069 Uiso 1 1 calc R . .
C9 C 0.5065(7) 0.9670(10) 0.1527(5) 0.029(3) Uani 1 1 d U . .
C10 C 0.4626(7) 0.9947(11) 0.1190(5) 0.034(4) Uani 1 1 d U A .
H10A H 0.4611 1.0522 0.1189 0.052 Uiso 1 1 calc R . .
H10B H 0.4339 0.9733 0.1243 0.052 Uiso 1 1 calc R . .
H10C H 0.4653 0.9762 0.0927 0.052 Uiso 1 1 calc R . .
C11 C 0.5533(7) 1.0019(12) 0.1474(6) 0.040(4) Uani 1 1 d U A .
H11A H 0.5517 1.0593 0.1479 0.061 Uiso 1 1 calc R . .
H11B H 0.5580 0.9847 0.1215 0.061 Uiso 1 1 calc R . .
H11C H 0.5798 0.9838 0.1695 0.061 Uiso 1 1 calc R . .
C12 C 0.4992(7) 0.9963(11) 0.1936(6) 0.038(4) Uani 1 1 d U A .
H12A H 0.4984 1.0538 0.1937 0.056 Uiso 1 1 calc R . .
H12B H 0.5254 0.9779 0.2159 0.056 Uiso 1 1 calc R . .
H12C H 0.4693 0.9757 0.1970 0.056 Uiso 1 1 calc R . .
C13 C 0.3729(5) 0.9539(8) 0.2100(4) 0.029(3) Uani 1 1 d DU A .
C14 C 0.3527(4) 1.0364(8) 0.2030(3) 0.034(3) Uani 1 1 d DU . .
C15 C 0.3065(5) 1.0336(12) 0.1702(5) 0.055(5) Uani 1 1 d DU A .
H15A H 0.2928 1.0864 0.1659 0.083 Uiso 1 1 calc R . .
H15B H 0.2844 0.9982 0.1785 0.083 Uiso 1 1 calc R . .
H15C H 0.3123 1.0144 0.1450 0.083 Uiso 1 1 calc R . .
C16 C 0.3874(6) 1.0890(9) 0.1899(6) 0.058(5) Uani 1 1 d DU A .
H16A H 0.3748 1.1426 0.1861 0.087 Uiso 1 1 calc R . .
H16B H 0.3923 1.0696 0.1645 0.087 Uiso 1 1 calc R . .
H16C H 0.4175 1.0891 0.2108 0.087 Uiso 1 1 calc R . .
C17 C 0.3437(6) 1.0673(10) 0.2416(5) 0.047(5) Uani 1 1 d DU A .
H17A H 0.3314 1.1209 0.2373 0.070 Uiso 1 1 calc R . .
H17B H 0.3734 1.0672 0.2631 0.070 Uiso 1 1 calc R . .
H17C H 0.3206 1.0336 0.2495 0.070 Uiso 1 1 calc R . .
C18 C 0.2948(7) 0.7820(12) 0.1975(6) 0.036(3) Uani 1 1 d U A .
C19 C 0.2422(7) 0.7786(13) 0.1812(7) 0.046(3) Uani 1 1 d U . .
C20 C 0.2298(8) 0.6925(14) 0.1800(8) 0.063(5) Uani 1 1 d U A .
H20A H 0.2431 0.6658 0.1603 0.094 Uiso 1 1 calc R . .
H20B H 0.1953 0.6866 0.1721 0.094 Uiso 1 1 calc R . .
H20C H 0.2427 0.6694 0.2068 0.094 Uiso 1 1 calc R . .
C21 C 0.2271(8) 0.8153(16) 0.1404(7) 0.067(6) Uani 1 1 d U A .
H21A H 0.2424 0.7883 0.1221 0.100 Uiso 1 1 calc R . .
H21B H 0.2362 0.8707 0.1424 0.100 Uiso 1 1 calc R . .
H21C H 0.1927 0.8109 0.1300 0.100 Uiso 1 1 calc R . .
C22 C 0.2185(8) 0.8223(16) 0.2091(8) 0.069(6) Uani 1 1 d U A .
H22A H 0.1841 0.8202 0.1979 0.103 Uiso 1 1 calc R . .
H22B H 0.2289 0.8771 0.2115 0.103 Uiso 1 1 calc R . .
H22C H 0.2271 0.7977 0.2359 0.103 Uiso 1 1 calc R . .
C23 C 0.3575(7) 0.8584(12) 0.0653(5) 0.035(3) Uani 1 1 d U A .
C24 C 0.3195(7) 0.9067(13) 0.0350(6) 0.041(3) Uani 1 1 d U . .
C25 C 0.3281(8) 0.9033(15) -0.0065(6) 0.051(5) Uani 1 1 d U A .
H25A H 0.3245 0.8492 -0.0164 0.077 Uiso 1 1 calc R . .
H25B H 0.3602 0.9217 -0.0049 0.077 Uiso 1 1 calc R . .
H25C H 0.3052 0.9370 -0.0251 0.077 Uiso 1 1 calc R . .
C26 C 0.2727(8) 0.8799(17) 0.0339(7) 0.066(5) Uani 1 1 d U A .
H26A H 0.2686 0.8259 0.0239 0.099 Uiso 1 1 calc R . .
H26B H 0.2493 0.9138 0.0158 0.099 Uiso 1 1 calc R . .
H26C H 0.2681 0.8820 0.0611 0.099 Uiso 1 1 calc R . .
C27 C 0.3290(10) 0.9914(14) 0.0504(7) 0.066(6) Uani 1 1 d U A .
H27A H 0.3234 0.9958 0.0772 0.099 Uiso 1 1 calc R . .
H27B H 0.3078 1.0272 0.0317 0.099 Uiso 1 1 calc R . .
H27C H 0.3619 1.0053 0.0521 0.099 Uiso 1 1 calc R . .
C28 C 0.5206(7) 0.8139(12) 0.0274(5) 0.056(3) Uani 1 1 d DU A .
C29 C 0.5458(6) 0.8655(8) 0.0036(4) 0.076(4) Uani 1 1 d DU . .
C30 C 0.5895(8) 0.8244(15) -0.0014(9) 0.116(7) Uani 1 1 d DU A .
H30A H 0.5803 0.7830 -0.0218 0.174 Uiso 1 1 calc R . .
H30B H 0.6067 0.8013 0.0245 0.174 Uiso 1 1 calc R . .
H30C H 0.6098 0.8624 -0.0101 0.174 Uiso 1 1 calc R . .
C31 C 0.5131(9) 0.8826(11) -0.0376(5) 0.111(8) Uani 1 1 d DU A .
H31A H 0.5016 0.8331 -0.0513 0.167 Uiso 1 1 calc R . .
H31B H 0.5303 0.9121 -0.0538 0.167 Uiso 1 1 calc R . .
H31C H 0.4862 0.9137 -0.0345 0.167 Uiso 1 1 calc RD . .
C32 C 0.5603(9) 0.9420(9) 0.0258(8) 0.100(7) Uani 1 1 d DU A .
H32A H 0.5748 0.9763 0.0095 0.151 Uiso 1 1 calc R . .
H32B H 0.5831 0.9314 0.0518 0.151 Uiso 1 1 calc R . .
H32C H 0.5324 0.9678 0.0305 0.151 Uiso 1 1 calc R . .
C33 C 0.6521(8) 0.8691(12) 0.1469(6) 0.056(4) Uani 1 1 d DU . .
C34 C 0.6975(8) 0.9085(10) 0.1459(4) 0.072(4) Uani 1 1 d DU . .
C36 C 0.6990(8) 0.9278(15) 0.1046(7) 0.093(7) Uani 1 1 d DU A .
H36A H 0.7235 0.9674 0.1055 0.140 Uiso 1 1 calc R . .
H36B H 0.6682 0.9484 0.0895 0.140 Uiso 1 1 calc R . .
H36C H 0.7063 0.8803 0.0913 0.140 Uiso 1 1 calc R . .
C37 C 0.7386(7) 0.8584(16) 0.1634(8) 0.103(7) Uani 1 1 d DU A .
H37A H 0.7677 0.8864 0.1630 0.154 Uiso 1 1 calc R . .
H37B H 0.7363 0.8100 0.1475 0.154 Uiso 1 1 calc R . .
H37C H 0.7393 0.8452 0.1914 0.154 Uiso 1 1 calc R . .
C38 C 0.6232(6) 0.6360(12) 0.0612(5) 0.049(3) Uani 1 1 d DU A .
C39 C 0.6689(5) 0.6279(9) 0.0490(4) 0.063(4) Uani 1 1 d DU . .
C40 C 0.7012(7) 0.5722(14) 0.0777(7) 0.097(7) Uani 1 1 d DU A .
H40A H 0.7285 0.5596 0.0674 0.145 Uiso 1 1 calc R . .
H40B H 0.6840 0.5238 0.0800 0.145 Uiso 1 1 calc R . .
H40C H 0.7122 0.5968 0.1044 0.145 Uiso 1 1 calc R . .
C41 C 0.6588(8) 0.5967(15) 0.0067(5) 0.089(7) Uani 1 1 d DU A .
H41A H 0.6532 0.6405 -0.0124 0.134 Uiso 1 1 calc R . .
H41B H 0.6307 0.5631 0.0013 0.134 Uiso 1 1 calc R . .
H41C H 0.6859 0.5659 0.0037 0.134 Uiso 1 1 calc R . .
C42 C 0.6924(8) 0.7068(13) 0.0513(8) 0.103(7) Uani 1 1 d DU A .
H42A H 0.6694 0.7480 0.0523 0.154 Uiso 1 1 calc R . .
H42B H 0.7042 0.7144 0.0274 0.154 Uiso 1 1 calc R . .
H42C H 0.7188 0.7095 0.0757 0.154 Uiso 1 1 calc R . .
C43 C 0.4393(7) 0.6605(13) -0.0033(6) 0.044(3) Uani 1 1 d U A .
C44 C 0.3970(7) 0.6703(14) -0.0418(6) 0.046(3) Uani 1 1 d U . .
C45 C 0.4013(9) 0.7540(14) -0.0573(7) 0.058(5) Uani 1 1 d U A .
H45A H 0.3989 0.7919 -0.0364 0.088 Uiso 1 1 calc R . .
H45B H 0.3757 0.7634 -0.0818 0.088 Uiso 1 1 calc R . .
H45C H 0.4318 0.7600 -0.0634 0.088 Uiso 1 1 calc R . .
C46 C 0.4001(8) 0.6084(15) -0.0726(6) 0.058(6) Uani 1 1 d U A .
H46A H 0.4316 0.6095 -0.0772 0.087 Uiso 1 1 calc R . .
H46B H 0.3762 0.6189 -0.0980 0.087 Uiso 1 1 calc R . .
H46C H 0.3944 0.5566 -0.0624 0.087 Uiso 1 1 calc R . .
C47 C 0.3526(7) 0.6656(15) -0.0278(6) 0.054(5) Uani 1 1 d U A .
H47A H 0.3532 0.7064 -0.0075 0.082 Uiso 1 1 calc R . .
H47B H 0.3507 0.6139 -0.0158 0.082 Uiso 1 1 calc R . .
H47C H 0.3250 0.6733 -0.0509 0.082 Uiso 1 1 calc R . .
C35 C 0.7048(9) 0.9817(13) 0.1693(8) 0.104(7) Uani 1 1 d DU A .
H35A H 0.7323 1.0094 0.1650 0.155 Uiso 1 1 calc R . .
H35B H 0.7101 0.9696 0.1981 0.155 Uiso 1 1 calc R . .
H35C H 0.6767 1.0150 0.1604 0.155 Uiso 1 1 calc R . .

loop_
_atom_site_aniso_label
_atom_site_aniso_U_11
_atom_site_aniso_U_22
_atom_site_aniso_U_33
_atom_site_aniso_U_23
_atom_site_aniso_U_13
_atom_site_aniso_U_12
Er1 0.0238(4) 0.0218(4) 0.0200(4) -0.0070(3) 0.0028(3) -0.0003(4)
Er2 0.0224(4) 0.0267(5) 0.0188(4) 0.0071(3) 0.0081(3) 0.0082(4)
Er3 0.0230(4) 0.0233(4) 0.0166(4) 0.0046(3) 0.0066(3) 0.0053(4)
Er4 0.0311(5) 0.0306(5) 0.0193(4) -0.0005(4) 0.0069(4) 0.0067(4)
Co1 0.0151(11) 0.0201(12) 0.0166(11) 0.0021(9) 0.0035(9) -0.0010(9)
Co2 0.0302(15) 0.073(2) 0.0304(15) -0.0289(14) -0.0042(12) 0.0174(14)
Co3 0.0161(11) 0.0266(13) 0.0161(11) -0.0053(10) 0.0044(9) -0.0031(10)
P1 0.026(2) 0.025(2) 0.017(2) -0.0028(17) -0.0011(18) -0.0012(18)
P2 0.021(2) 0.029(2) 0.021(2) 0.0103(18) 0.0081(18) -0.0002(19)
P3 0.025(2) 0.018(2) 0.018(2) -0.0004(16) 0.0123(17) -0.0008(17)
O1 0.015(5) 0.017(4) 0.025(6) -0.001(4) 0.001(4) -0.003(4)
O2 0.015(6) 0.021(4) 0.028(5) 0.004(4) -0.001(4) -0.005(4)
O3 0.024(5) 0.017(4) 0.019(4) 0.001(3) 0.005(3) 0.000(4)
O4 0.023(4) 0.030(5) 0.032(5) -0.011(4) 0.008(4) -0.001(3)
O5 0.022(5) 0.026(4) 0.012(3) 0.005(3) -0.002(3) 0.000(4)
O6 0.027(4) 0.032(4) 0.016(4) 0.001(3) 0.001(4) 0.001(3)
O7 0.028(5) 0.028(5) 0.025(4) -0.008(4) 0.005(4) -0.001(4)
O8 0.024(5) 0.029(4) 0.015(4) 0.004(3) 0.008(4) 0.001(4)
O9 0.021(5) 0.029(4) 0.023(4) 0.006(3) 0.013(4) 0.000(4)
O10 0.031(4) 0.026(5) 0.030(4) -0.005(3) 0.016(3) -0.001(4)
O11 0.033(4) 0.027(4) 0.021(4) 0.003(4) 0.015(3) 0.000(3)
O12 0.037(5) 0.034(6) 0.020(5) 0.004(4) 0.007(4) 0.011(4)
O13 0.042(6) 0.046(6) 0.023(4) 0.009(4) 0.009(4) 0.021(5)
O14 0.041(6) 0.025(4) 0.029(5) 0.013(4) 0.018(5) 0.011(4)
O15 0.039(6) 0.029(4) 0.023(5) 0.007(4) 0.010(5) 0.012(4)
O16 0.023(4) 0.038(6) 0.052(6) 0.007(5) 0.014(4) 0.003(4)
O17 0.030(5) 0.039(6) 0.047(5) 0.012(5) 0.008(4) 0.013(4)
O18 0.061(9) 0.044(7) 0.025(6) 0.012(5) 0.027(6) 0.024(7)
O19 0.091(12) 0.016(5) 0.083(9) -0.016(6) 0.023(8) -0.004(6)
O20 0.082(8) 0.034(5) 0.077(7) -0.024(5) 0.025(6) 0.012(5)
C48 0.092(9) 0.025(5) 0.085(8) -0.025(5) 0.024(7) 0.002(5)
C49 0.105(12) 0.032(8) 0.092(11) -0.030(8) 0.024(10) 0.001(8)
C50 0.131(16) 0.034(11) 0.109(16) -0.028(13) 0.023(16) 0.013(13)
C51 0.115(15) 0.045(17) 0.097(19) -0.023(18) 0.025(16) -0.018(11)
C52 0.11(2) 0.045(17) 0.093(12) -0.034(11) 0.026(15) 0.009(17)
O2W 0.104(16) 0.053(13) 0.101(15) -0.016(13) 0.025(14) 0.017(13)
O19' 0.089(10) 0.035(7) 0.092(9) -0.016(7) 0.009(9) 0.036(7)
O20' 0.090(9) 0.030(6) 0.086(8) -0.024(5) 0.028(7) 0.015(6)
C48' 0.096(9) 0.034(5) 0.091(8) -0.019(6) 0.017(7) 0.024(6)
C49' 0.113(12) 0.035(7) 0.107(11) -0.017(8) 0.011(10) 0.022(9)
C50' 0.132(17) 0.043(13) 0.121(14) -0.031(11) 0.023(14) 0.020(15)
C51' 0.134(19) 0.050(15) 0.115(19) -0.002(16) 0.011(16) 0.008(17)
C52' 0.119(15) 0.051(18) 0.14(2) 0.001(18) -0.001(15) 0.028(13)
O2W' 0.091(10) 0.013(6) 0.086(13) -0.009(7) 0.026(10) -0.012(8)
O22 0.029(5) 0.030(5) 0.027(5) 0.012(4) 0.017(4) 0.004(4)
O23 0.039(6) 0.087(8) 0.031(5) -0.024(5) -0.003(4) 0.019(6)
O24 0.041(5) 0.057(6) 0.022(5) -0.017(5) -0.001(4) 0.010(5)
O25 0.036(5) 0.075(8) 0.035(6) -0.034(6) 0.004(4) 0.013(5)
O26 0.030(5) 0.059(7) 0.029(6) -0.025(5) 0.012(5) -0.003(5)
O27 0.057(6) 0.075(5) 0.024(5) -0.001(4) 0.012(4) 0.012(5)
O28 0.047(6) 0.087(6) 0.024(4) 0.016(5) 0.011(4) 0.012(5)
O29 0.052(6) 0.046(7) 0.057(7) -0.020(6) 0.035(6) -0.030(5)
O30 0.034(5) 0.020(5) 0.019(4) 0.000(4) 0.011(4) -0.001(5)
O1W 0.047(8) 0.073(6) 0.046(8) -0.029(6) 0.001(7) 0.023(6)
C1 0.032(6) 0.053(8) 0.027(7) -0.011(6) 0.004(6) -0.014(6)
C2 0.033(8) 0.063(11) 0.050(11) -0.015(9) -0.009(8) -0.002(8)
C3 0.040(10) 0.062(12) 0.029(8) -0.016(8) 0.004(8) -0.015(9)
C4 0.062(12) 0.063(11) 0.036(9) -0.003(8) 0.008(9) -0.032(9)
C5 0.035(6) 0.044(8) 0.037(8) 0.012(6) 0.011(7) -0.014(6)
C6 0.056(12) 0.064(12) 0.044(9) -0.002(8) 0.013(9) -0.031(9)
C7 0.028(8) 0.055(11) 0.058(11) 0.020(9) 0.019(9) -0.012(7)
C8 0.051(11) 0.042(10) 0.047(9) 0.020(8) 0.015(9) -0.015(8)
C9 0.042(8) 0.022(5) 0.025(7) 0.003(5) 0.014(6) 0.000(5)
C10 0.056(9) 0.019(8) 0.029(8) 0.006(7) 0.014(7) 0.014(8)
C11 0.050(9) 0.029(9) 0.045(10) -0.006(9) 0.019(8) -0.015(8)
C12 0.052(11) 0.028(9) 0.032(8) -0.001(7) 0.012(7) 0.012(9)
C13 0.034(6) 0.030(5) 0.027(5) 0.009(4) 0.015(5) 0.009(5)
C14 0.039(7) 0.030(6) 0.037(7) 0.008(5) 0.016(6) 0.011(6)
C15 0.051(9) 0.052(12) 0.052(10) -0.007(10) -0.005(8) 0.028(8)
C16 0.061(10) 0.035(9) 0.090(13) 0.018(10) 0.042(10) 0.016(9)
C17 0.061(12) 0.037(10) 0.044(9) -0.005(8) 0.017(8) 0.014(9)
C18 0.023(5) 0.040(6) 0.046(6) 0.012(6) 0.011(4) 0.008(5)
C19 0.027(6) 0.055(8) 0.054(7) 0.009(7) 0.010(5) 0.008(6)
C20 0.039(11) 0.066(9) 0.077(13) -0.001(9) 0.003(11) -0.008(9)
C21 0.047(11) 0.082(13) 0.058(9) 0.016(10) -0.010(8) 0.010(11)
C22 0.041(10) 0.088(13) 0.077(12) 0.001(11) 0.016(10) 0.029(11)
C23 0.039(5) 0.044(6) 0.022(5) 0.008(5) 0.010(5) 0.016(5)
C24 0.040(6) 0.055(7) 0.025(6) 0.008(6) 0.002(6) 0.017(6)
C25 0.045(11) 0.077(13) 0.028(7) 0.019(8) 0.003(8) 0.030(10)
C26 0.045(8) 0.095(14) 0.054(12) 0.022(12) 0.009(8) 0.006(9)
C27 0.090(14) 0.050(8) 0.051(11) 0.014(8) 0.006(11) 0.017(9)
C28 0.060(6) 0.084(6) 0.030(5) 0.008(5) 0.022(5) 0.011(6)
C29 0.087(9) 0.098(9) 0.056(8) 0.014(7) 0.042(7) 0.002(8)
C30 0.109(13) 0.140(17) 0.128(17) 0.018(14) 0.080(11) 0.007(13)
C31 0.140(16) 0.123(17) 0.065(11) 0.034(11) 0.017(11) -0.030(14)
C32 0.106(16) 0.105(12) 0.089(14) 0.007(11) 0.026(13) -0.023(12)
C33 0.058(7) 0.061(8) 0.061(8) -0.023(7) 0.035(7) -0.038(6)
C34 0.066(8) 0.087(10) 0.075(9) -0.014(8) 0.041(8) -0.045(7)
C36 0.078(14) 0.131(17) 0.078(11) 0.006(11) 0.035(11) -0.062(13)
C37 0.064(10) 0.126(15) 0.117(16) 0.017(13) 0.022(13) -0.039(11)
C38 0.038(5) 0.077(7) 0.035(6) -0.028(6) 0.015(5) 0.002(5)
C39 0.044(6) 0.102(10) 0.051(8) -0.030(8) 0.026(6) 0.006(7)
C40 0.055(12) 0.154(16) 0.079(12) -0.013(13) 0.015(11) 0.031(12)
C41 0.070(14) 0.147(17) 0.060(10) -0.044(11) 0.032(9) 0.013(13)
C42 0.073(14) 0.130(13) 0.118(16) -0.036(12) 0.047(13) -0.025(11)
C43 0.037(5) 0.064(7) 0.025(5) -0.018(5) 0.000(5) 0.013(6)
C44 0.038(6) 0.066(8) 0.026(6) -0.015(6) -0.003(5) 0.013(7)
C45 0.061(12) 0.071(10) 0.036(10) -0.007(8) -0.001(9) 0.015(10)
C46 0.046(11) 0.081(11) 0.035(9) -0.027(9) -0.011(8) 0.020(11)
C47 0.035(8) 0.081(13) 0.039(11) -0.019(10) -0.004(7) 0.007(9)
C35 0.109(15) 0.103(13) 0.115(15) -0.032(12) 0.059(14) -0.077(11)

loop_
_atom_type_symbol
_atom_type_description
_atom_type_scat_dispersion_real
_atom_type_scat_dispersion_imag
_atom_type_scat_source
C C 0.0033 0.0016 'International Tables Vol C Tables 4.2.6.8 and 6.1.1.4'
H H 0.0000 0.0000 'International Tables Vol C Tables 4.2.6.8 and 6.1.1.4'
N N 0.0061 0.0033 'International Tables Vol C Tables 4.2.6.8 and 6.1.1.4'
O O 0.0106 0.0060 'International Tables Vol C Tables 4.2.6.8 and 6.1.1.4'
P P 0.1023 0.0942 'International Tables Vol C Tables 4.2.6.8 and 6.1.1.4'
Co Co 0.3494 0.9721 'International Tables Vol C Tables 4.2.6.8 and 6.1.1.4'
Er Er -0.2586 4.9576 'International Tables Vol C Tables 4.2.6.8 and 6.1.1.4'

loop_
_geom_angle_atom_site_label_1
_geom_angle_atom_site_label_2
_geom_angle_atom_site_label_3
_geom_angle
_geom_angle_site_symmetry_1
_geom_angle_site_symmetry_3
O19' Er1 O22 89.5(12) . 2_655
O19' Er1 O7 136.6(8) . .
O22 Er1 O7 96.3(4) 2_655 .
O19' Er1 O19 57.5(14) . .
O22 Er1 O19 130.8(11) 2_655 .
O7 Er1 O19 87.9(11) . .
O19' Er1 O20 62.0(13) . .
O22 Er1 O20 84.0(11) 2_655 .
O7 Er1 O20 75.8(10) . .
O19 Er1 O20 49.5(15) . .
O19' Er1 O2 73.9(8) . 2_655
O22 Er1 O2 90.7(4) 2_655 2_655
O7 Er1 O2 148.5(4) . 2_655
O19 Er1 O2 110.4(12) . 2_655
O20 Er1 O2 135.6(10) . 2_655
O19' Er1 O2 110.1(12) . .
O22 Er1 O2 145.6(4) 2_655 .
O7 Er1 O2 88.5(4) . .
O19 Er1 O2 83.3(11) . .
O20 Er1 O2 129.9(11) . .
O2 Er1 O2 69.4(4) 2_655 .
O19' Er1 O1 143.4(8) . .
O22 Er1 O1 75.2(4) 2_655 .
O7 Er1 O1 78.9(4) . .
O19 Er1 O1 152.4(11) . .
O20 Er1 O1 145.1(10) . .
O2 Er1 O1 73.3(4) 2_655 .
O2 Er1 O1 72.4(4) . .
O19' Er1 O2W' 69.8(13) . .
O22 Er1 O2W' 148.0(9) 2_655 .
O7 Er1 O2W' 83.9(9) . .
O19 Er1 O2W' 17.4(11) . .
O20 Er1 O2W' 64.9(14) . .
O2 Er1 O2W' 105.8(9) 2_655 .
O2 Er1 O2W' 66.4(9) . .
O1 Er1 O2W' 135.5(9) . .
O19' Er1 O20' 48.7(11) . .
O22 Er1 O20' 81.3(10) 2_655 .
O7 Er1 O20' 89.7(9) . .
O19 Er1 O20' 49.7(15) . .
O20 Er1 O20' 13.9(12) . .
O2 Er1 O20' 121.7(8) 2_655 .
O2 Er1 O20' 133.0(10) . .
O1 Er1 O20' 152.3(9) . .
O2W' Er1 O20' 66.7(13) . .
O19' Er1 C48' 26.0(6) . .
O22 Er1 C48' 95.2(9) 2_655 .
O7 Er1 C48' 110.7(7) . .
O19 Er1 C48' 39.5(13) . .
O20 Er1 C48' 38.1(12) . .
O2 Er1 C48' 99.1(7) 2_655 .
O2 Er1 C48' 115.0(9) . .
O1 Er1 C48' 167.4(9) . .
O2W' Er1 C48' 55.8(12) . .
O20' Er1 C48' 26.6(4) . .
O19' Er1 C48 61.3(12) . .
O22 Er1 C48 112.3(10) 2_655 .
O7 Er1 C48 76.9(9) . .
O19 Er1 C48 22.1(14) . .
O20 Er1 C48 28.5(14) . .
O2 Er1 C48 128.2(9) 2_655 .
O2 Er1 C48 102.0(10) . .
O1 Er1 C48 155.3(9) . .
O2W' Er1 C48 36.4(12) . .
O20' Er1 C48 32.7(13) . .
C48' Er1 C48 36.3(11) . .
O18 Er2 O17 88.9(5) . .
O18 Er2 O30 93.3(5) . 2_655
O17 Er2 O30 170.2(4) . 2_655
O18 Er2 O15 83.2(4) . .
O17 Er2 O15 81.9(5) . .
O30 Er2 O15 88.8(4) 2_655 .
O18 Er2 O3 157.6(5) . .
O17 Er2 O3 100.2(4) . .
O30 Er2 O3 74.5(4) 2_655 .
O15 Er2 O3 77.9(4) . .
O18 Er2 O8 131.3(4) . .
O17 Er2 O8 83.4(4) . .
O30 Er2 O8 102.2(4) 2_655 .
O15 Er2 O8 142.0(4) . .
O3 Er2 O8 70.5(4) . .
O18 Er2 O9 75.6(4) . .
O17 Er2 O9 105.9(4) . .
O30 Er2 O9 83.9(4) 2_655 .
O15 Er2 O9 157.1(4) . .
O3 Er2 O9 120.5(4) . .
O8 Er2 O9 60.9(4) . .
O18 Er2 P2 103.2(3) . .
O17 Er2 P2 93.8(3) . .
O30 Er2 P2 95.0(3) 2_655 .
O15 Er2 P2 172.3(3) . .
O3 Er2 P2 96.7(3) . .
O8 Er2 P2 30.5(3) . .
O9 Er2 P2 30.5(3) . .
O18 Er2 Co1 161.1(3) . .
O17 Er2 Co1 100.3(3) . .
O30 Er2 Co1 80.5(3) 2_655 .
O15 Er2 Co1 114.3(3) . .
O3 Er2 Co1 36.7(3) . .
O8 Er2 Co1 35.6(3) . .
O9 Er2 Co1 85.9(3) . .
P2 Er2 Co1 60.04(9) . .
O16 Er3 O10 172.2(4) . .
O16 Er3 O13 88.2(5) . .
O10 Er3 O13 88.8(5) . .
O16 Er3 O14 82.3(5) . .
O10 Er3 O14 90.1(4) . .
O13 Er3 O14 82.5(4) . .
O16 Er3 O3 90.2(4) . .
O10 Er3 O3 90.5(4) . .
O13 Er3 O3 162.1(4) . .
O14 Er3 O3 79.6(4) . .
O16 Er3 O5 82.1(4) . .
O10 Er3 O5 105.5(4) . .
O13 Er3 O5 125.1(4) . .
O14 Er3 O5 147.5(4) . .
O3 Er3 O5 72.2(4) . .
O16 Er3 O6 117.6(4) . .
O10 Er3 O6 68.8(4) . .
O13 Er3 O6 78.9(4) . .
O14 Er3 O6 152.0(4) . .
O3 Er3 O6 117.3(4) . .
O5 Er3 O6 59.5(4) . .
O16 Er3 P1 99.2(3) . .
O10 Er3 P1 88.5(3) . .
O13 Er3 P1 101.6(3) . .
O14 Er3 P1 175.6(3) . .
O3 Er3 P1 96.2(3) . .
O5 Er3 P1 29.7(3) . .
O6 Er3 P1 29.9(3) . .
O16 Er3 Co1 91.7(3) . .
O10 Er3 Co1 93.5(3) . .
O13 Er3 Co1 161.5(3) . .
O14 Er3 Co1 115.7(3) . .
O3 Er3 Co1 36.4(3) . .
O5 Er3 Co1 36.9(3) . .
O6 Er3 Co1 84.8(3) . .
P1 Er3 Co1 60.15(9) . .
O16 Er3 Er4 145.6(3) . .
O10 Er3 Er4 38.3(3) . .
O13 Er3 Er4 69.5(3) . .
O14 Er3 Er4 118.4(3) . .
O3 Er3 Er4 119.0(3) . .
O5 Er3 Er4 89.7(3) . .
O6 Er3 Er4 34.7(3) . .
P1 Er3 Er4 62.38(9) . .
Co1 Er3 Er4 101.56(4) . .
O24 Er4 O12 90.8(5) . .
O24 Er4 O6 84.7(5) . .
O12 Er4 O6 82.9(4) . .
O24 Er4 O11 143.3(4) . .
O12 Er4 O11 115.3(4) . .
O6 Er4 O11 122.0(4) . .
O24 Er4 O28 82.0(5) . .
O12 Er4 O28 78.1(5) . .
O6 Er4 O28 156.6(4) . .
O11 Er4 O28 79.0(5) . .
O24 Er4 O4 81.2(4) . .
O12 Er4 O4 171.2(4) . .
O6 Er4 O4 92.7(4) . .
O11 Er4 O4 73.5(4) . .
O28 Er4 O4 104.1(5) . .
O24 Er4 O10 153.8(5) . .
O12 Er4 O10 82.9(4) . .
O6 Er4 O10 69.3(4) . .
O11 Er4 O10 60.2(4) . .
O28 Er4 O10 121.0(5) . .
O4 Er4 O10 102.8(4) . .
O24 Er4 P3 168.9(3) . .
O12 Er4 P3 100.3(3) . .
O6 Er4 P3 96.3(3) . .
O11 Er4 P3 29.7(3) . .
O28 Er4 P3 100.4(4) . .
O4 Er4 P3 87.8(3) . .
O10 Er4 P3 30.6(3) . .
O24 Er4 Co3 107.1(3) . .
O12 Er4 Co3 149.1(3) . .
O6 Er4 Co3 122.8(3) . .
O11 Er4 Co3 38.6(3) . .
O28 Er4 Co3 79.7(3) . .
O4 Er4 Co3 38.8(3) . .
O10 Er4 Co3 90.4(3) . .
P3 Er4 Co3 63.08(9) . .
O24 Er4 Co2 51.8(3) . .
O12 Er4 Co2 138.9(3) . .
O6 Er4 Co2 106.2(3) . .
O11 Er4 Co2 94.0(3) . .
O28 Er4 Co2 80.3(4) . .
O4 Er4 Co2 35.4(3) . .
O10 Er4 Co2 138.0(3) . .
P3 Er4 Co2 117.72(10) . .
Co3 Er4 Co2 55.77(6) . .
O24 Er4 Er3 120.4(4) . .
O12 Er4 Er3 68.4(3) . .
O6 Er4 Er3 39.5(3) . .
O11 Er4 Er3 94.1(3) . .
O28 Er4 Er3 138.8(4) . .
O4 Er4 Er3 112.8(3) . .
O10 Er4 Er3 34.0(3) . .
P3 Er4 Er3 64.48(8) . .
Co3 Er4 Er3 119.05(4) . .
Co2 Er4 Er3 140.93(7) . .
O1 Co1 O8 171.6(4) . .
O1 Co1 O3 99.2(4) . .
O8 Co1 O3 81.9(4) . .
O1 Co1 O2 83.6(4) . .
O8 Co1 O2 96.0(4) . .
O3 Co1 O2 175.1(4) . .
O1 Co1 O5 93.8(4) . .
O8 Co1 O5 94.6(4) . .
O3 Co1 O5 81.0(4) . .
O2 Co1 O5 94.7(4) . .
O1 Co1 O1 79.9(5) . 2_655
O8 Co1 O1 91.7(4) . 2_655
O3 Co1 O1 101.7(4) . 2_655
O2 Co1 O1 82.7(4) . 2_655
O5 Co1 O1 173.4(4) . 2_655
O1 Co1 Er1 43.0(3) . .
O8 Co1 Er1 138.2(3) . .
O3 Co1 Er1 138.6(3) . .
O2 Co1 Er1 42.7(3) . .
O5 Co1 Er1 85.2(3) . .
O1 Co1 Er1 88.8(3) 2_655 .
O1 Co1 Er1 89.4(3) . 2_655
O8 Co1 Er1 84.7(3) . 2_655
O3 Co1 Er1 141.6(3) . 2_655
O2 Co1 Er1 42.0(3) . 2_655
O5 Co1 Er1 136.0(3) . 2_655
O1 Co1 Er1 42.9(3) 2_655 2_655
Er1 Co1 Er1 67.90(5) . 2_655
O1 Co1 Er2 136.1(3) . .
O8 Co1 Er2 42.0(3) . .
O3 Co1 Er2 42.1(3) . .
O2 Co1 Er2 136.9(3) . .
O5 Co1 Er2 97.5(3) . .
O1 Co1 Er2 88.4(3) 2_655 .
Er1 Co1 Er2 177.24(7) . .
Er1 Co1 Er2 110.03(6) 2_655 .
O1 Co1 Er3 91.0(3) . .
O8 Co1 Er3 95.1(3) . .
O3 Co1 Er3 40.4(3) . .
O2 Co1 Er3 135.9(3) . .
O5 Co1 Er3 41.8(3) . .
O1 Co1 Er3 139.4(3) 2_655 .
Er1 Co1 Er3 111.07(6) . .
Er1 Co1 Er3 177.74(8) 2_655 .
Er2 Co1 Er3 71.07(5) . .
O25 Co2 O4 119.2(5) . .
O25 Co2 O23 105.2(6) . .
O4 Co2 O23 129.9(5) . .
O25 Co2 O1W 103.8(6) . .
O4 Co2 O1W 97.3(5) . .
O23 Co2 O1W 93.2(6) . .
O25 Co2 O27 86.1(6) . .
O4 Co2 O27 72.9(5) . .
O23 Co2 O27 89.2(6) . .
O1W Co2 O27 168.8(5) . .
O25 Co2 Er4 142.7(4) . .
O4 Co2 Er4 42.1(3) . .
O23 Co2 Er4 88.4(4) . .
O1W Co2 Er4 110.1(4) . .
O27 Co2 Er4 59.0(4) . .
O29 Co3 O9 93.7(5) . 2_655
O29 Co3 O26 87.3(5) . .
O9 Co3 O26 89.0(5) 2_655 .
O29 Co3 O11 92.9(5) . .
O9 Co3 O11 103.4(4) 2_655 .
O26 Co3 O11 167.6(5) . .
O29 Co3 O4 171.4(6) . .
O9 Co3 O4 93.6(5) 2_655 .
O26 Co3 O4 97.5(5) . .
O11 Co3 O4 80.9(4) . .
O29 Co3 O27 99.6(6) . .
O9 Co3 O27 165.2(5) 2_655 .
O26 Co3 O27 85.0(5) . .
O11 Co3 O27 82.7(5) . .
O4 Co3 O27 73.8(5) . .
O29 Co3 Er4 129.0(5) . .
O9 Co3 Er4 116.0(3) 2_655 .
O26 Co3 Er4 130.7(3) . .
O11 Co3 Er4 42.4(3) . .
O4 Co3 Er4 42.9(3) . .
O27 Co3 Er4 59.8(4) . .
O7 P1 O6 114.5(7) . .
O7 P1 O5 114.9(6) . .
O6 P1 O5 103.2(6) . .
O7 P1 C1 108.3(9) . .
O6 P1 C1 108.4(8) . .
O5 P1 C1 107.1(8) . .
O7 P1 Er3 136.6(5) . .
O6 P1 Er3 55.1(4) . .
O5 P1 Er3 48.4(4) . .
C1 P1 Er3 114.9(7) . .
O22 P2 O9 113.1(7) . .
O22 P2 O8 114.1(6) . .
O9 P2 O8 101.2(6) . .
O22 P2 C5 109.0(8) . .
O9 P2 C5 111.4(8) . .
O8 P2 C5 107.7(8) . .
O22 P2 Er2 132.6(5) . .
O9 P2 Er2 51.5(4) . .
O8 P2 Er2 49.9(4) . .
C5 P2 Er2 118.3(7) . .
O30 P3 O11 114.3(7) . .
O30 P3 O10 111.6(7) . .
O11 P3 O10 101.5(6) . .
O30 P3 C9 110.2(8) . .
O11 P3 C9 109.6(7) . .
O10 P3 C9 109.2(8) . .
O30 P3 Er4 128.3(5) . .
O11 P3 Er4 47.4(4) . .
O10 P3 Er4 54.2(4) . .
C9 P3 Er4 121.5(6) . .
Co1 O1 Co1 100.1(5) . 2_655
Co1 O1 Er1 100.7(4) . .
Co1 O1 Er1 99.4(4) 2_655 .
Co1 O2 Er1 100.6(4) . 2_655
Co1 O2 Er1 99.4(4) . .
Er1 O2 Er1 109.4(4) 2_655 .
Co1 O3 Er3 103.2(4) . .
Co1 O3 Er2 101.2(4) . .
Er3 O3 Er2 119.0(5) . .
Co2 O4 Co3 99.5(5) . .
Co2 O4 Er4 102.5(5) . .
Co3 O4 Er4 98.3(5) . .
P1 O5 Co1 126.7(7) . .
P1 O5 Er3 102.0(5) . .
Co1 O5 Er3 101.4(4) . .
P1 O6 Er4 144.9(7) . .
P1 O6 Er3 95.0(5) . .
Er4 O6 Er3 105.8(5) . .
P1 O7 Er1 137.6(7) . .
P2 O8 Co1 128.2(7) . .
P2 O8 Er2 99.6(5) . .
Co1 O8 Er2 102.3(5) . .
P2 O9 Co3 137.2(7) . 2_655
P2 O9 Er2 98.1(5) . .
Co3 O9 Er2 119.7(5) 2_655 .
P3 O10 Er3 156.3(7) . .
P3 O10 Er4 95.3(5) . .
Er3 O10 Er4 107.7(5) . .
P3 O11 Co3 132.0(7) . .
P3 O11 Er4 103.0(6) . .
Co3 O11 Er4 99.0(5) . .
C23 O12 Er4 139.5(12) . .
C23 O13 Er3 138.1(12) . .
C13 O14 Er3 138.7(10) . .
C13 O15 Er2 143.4(11) . .
C18 O16 Er3 152.5(13) . .
C18 O17 Er2 133.2(12) . .
C33 O18 Er2 149.8(13) 2_655 .
C48 O19 Er1 108(3) . .
C48 O20 Er1 95(3) . .
O19 C48 O20 104(4) . .
O19 C48 C49 129(4) . .
O20 C48 C49 123(3) . .
O19 C48 Er1 50(3) . .
O20 C48 Er1 57(2) . .
C49 C48 Er1 177(2) . .
C48 C49 C50 108.8(18) . .
C48 C49 C52 108.6(18) . .
C50 C49 C52 110.4(18) . .
C48 C49 C51 108.6(18) . .
C50 C49 C51 110.3(18) . .
C52 C49 C51 110.0(18) . .
C48' O19' Er1 103(3) . .
C48' O20' Er1 91(2) . .
O20' C48' O19' 102(3) . .
O20' C48' C49' 131(3) . .
O19' C48' C49' 119(3) . .
O20' C48' Er1 62(2) . .
O19' C48' Er1 51(2) . .
C49' C48' Er1 166.1(18) . .
C51' C49' C50' 112.1(16) . .
C51' C49' C52' 112.1(16) . .
C50' C49' C52' 112.2(16) . .
C51' C49' C48' 106.7(18) . .
C50' C49' C48' 106.7(18) . .
C52' C49' C48' 106.6(18) . .
P2 O22 Er1 137.8(7) . 2_655
C43 O23 Co2 107.0(12) . .
C43 O24 Er4 139.4(15) . .
C38 O25 Co2 122.4(11) . .
C38 O26 Co3 134.7(12) . .
C28 O27 Co3 130.5(14) . .
C28 O27 Co2 131.6(14) . .
Co3 O27 Co2 87.9(5) . .
C28 O28 Er4 110.6(12) . .
C33 O29 Co3 128.3(13) . .
P3 O30 Er2 141.6(7) . 2_655
C2 C1 C3 110.4(17) . .
C2 C1 C4 109.6(18) . .
C3 C1 C4 107.6(18) . .
C2 C1 P1 111.0(15) . .
C3 C1 P1 110.0(14) . .
C4 C1 P1 108.1(13) . .
C6 C5 C7 111.9(18) . .
C6 C5 C8 107.9(18) . .
C7 C5 C8 109.7(16) . .
C6 C5 P2 109.4(14) . .
C7 C5 P2 107.9(14) . .
C8 C5 P2 110.1(13) . .
C11 C9 C10 112.4(15) . .
C11 C9 C12 108.7(15) . .
C10 C9 C12 106.7(15) . .
C11 C9 P3 110.8(13) . .
C10 C9 P3 109.8(13) . .
C12 C9 P3 108.4(12) . .
O15 C13 O14 122.1(13) . .
O15 C13 C14 120.2(11) . .
O14 C13 C14 117.7(11) . .
C16 C14 C17 109.9(8) . .
C16 C14 C15 109.9(8) . .
C17 C14 C15 109.3(8) . .
C16 C14 C13 109.3(8) . .
C17 C14 C13 109.5(8) . .
C15 C14 C13 108.9(8) . .
O16 C18 O17 121.2(17) . .
O16 C18 C19 119.8(18) . .
O17 C18 C19 118.9(17) . .
C21 C19 C18 111.0(18) . .
C21 C19 C20 112(2) . .
C18 C19 C20 105.4(17) . .
C21 C19 C22 108(2) . .
C18 C19 C22 110.2(19) . .
C20 C19 C22 110(2) . .
O12 C23 O13 123.6(17) . .
O12 C23 C24 119.7(16) . .
O13 C23 C24 116.6(16) . .
C26 C24 C25 111.0(19) . .
C26 C24 C27 113(2) . .
C25 C24 C27 107.4(19) . .
C26 C24 C23 111.4(19) . .
C25 C24 C23 110.0(16) . .
C27 C24 C23 103.7(17) . .
O27 C28 O28 121.3(18) . .
O27 C28 C29 119.1(16) . .
O28 C28 C29 119.1(15) . .
C30 C29 C31 109.4(11) . .
C30 C29 C32 108.8(11) . .
C31 C29 C32 109.2(11) . .
C30 C29 C28 109.9(11) . .
C31 C29 C28 109.6(11) . .
C32 C29 C28 109.9(11) . .
O29 C33 O18 123.6(19) . 2_655
O29 C33 C34 119.8(15) . .
O18 C33 C34 116.5(14) 2_655 .
C36 C34 C35 107.5(12) . .
C36 C34 C37 107.1(12) . .
C35 C34 C37 106.6(12) . .
C36 C34 C33 112.1(12) . .
C35 C34 C33 111.7(12) . .
C37 C34 C33 111.6(12) . .
O26 C38 O25 123.6(15) . .
O26 C38 C39 116.7(13) . .
O25 C38 C39 119.7(13) . .
C41 C39 C42 109.8(10) . .
C41 C39 C40 109.7(10) . .
C42 C39 C40 109.3(10) . .
C41 C39 C38 109.6(10) . .
C42 C39 C38 109.3(10) . .
C40 C39 C38 109.1(10) . .
O24 C43 O23 121.6(17) . .
O24 C43 C44 120.1(18) . .
O23 C43 C44 118.2(17) . .
C47 C44 C46 113.8(19) . .
C47 C44 C45 108.4(19) . .
C46 C44 C45 112.4(19) . .
C47 C44 C43 106.5(17) . .
C46 C44 C43 109.6(17) . .
C45 C44 C43 105.7(18) . .

loop_
_geom_bond_atom_site_label_1
_geom_bond_atom_site_label_2
_geom_bond_distance
_geom_bond_site_symmetry_2
Er1 O19' 2.23(3) .
Er1 O22 2.232(11) 2_655
Er1 O7 2.244(11) .
Er1 O19 2.25(3) .
Er1 O20 2.34(4) .
Er1 O2 2.319(11) 2_655
Er1 O2 2.327(11) .
Er1 O1 2.348(11) .
Er1 O2W' 2.48(3) .
Er1 O20' 2.46(3) .
Er1 C48' 2.78(3) .
Er1 C48 2.78(3) .
Er2 O18 2.208(12) .
Er2 O17 2.227(13) .
Er2 O30 2.227(12) 2_655
Er2 O15 2.286(12) .
Er2 O3 2.349(11) .
Er2 O8 2.357(11) .
Er2 O9 2.399(11) .
Er2 P2 3.037(5) .
Er2 Co1 3.439(2) .
Er3 O16 2.235(12) .
Er3 O10 2.238(11) .
Er3 O13 2.246(12) .
Er3 O14 2.259(12) .
Er3 O3 2.293(10) .
Er3 O5 2.339(11) .
Er3 O6 2.520(11) .
Er3 P1 3.061(5) .
Er3 Co1 3.442(2) .
Er3 Er4 3.8112(12) .
Er4 O24 2.247(12) .
Er4 O12 2.253(12) .
Er4 O6 2.254(12) .
Er4 O11 2.298(12) .
Er4 O28 2.315(14) .
Er4 O4 2.320(12) .
Er4 O10 2.478(11) .
Er4 P3 3.044(4) .
Er4 Co3 3.370(2) .
Er4 Co2 3.376(3) .
Co1 O1 2.035(11) .
Co1 O8 2.051(11) .
Co1 O3 2.096(11) .
Co1 O2 2.103(11) .
Co1 O5 2.106(10) .
Co1 O1 2.114(11) 2_655
Co1 Er1 3.406(2) 2_655
Co2 O25 1.976(13) .
Co2 O4 2.002(12) .
Co2 O23 2.032(13) .
Co2 O1W 2.221(17) .
Co2 O27 2.348(17) .
Co3 O29 2.056(13) .
Co3 O9 2.063(11) 2_655
Co3 O26 2.112(13) .
Co3 O11 2.130(12) .
Co3 O4 2.131(12) .
Co3 O27 2.197(13) .
P1 O7 1.516(13) .
P1 O6 1.532(12) .
P1 O5 1.549(12) .
P1 C1 1.799(19) .
P2 O22 1.516(12) .
P2 O9 1.555(12) .
P2 O8 1.563(11) .
P2 C5 1.821(19) .
P3 O30 1.508(12) .
P3 O11 1.545(12) .
P3 O10 1.554(12) .
P3 C9 1.790(18) .
O1 Co1 2.114(11) 2_655
O2 Er1 2.319(11) 2_655
O9 Co3 2.063(11) 2_655
O12 C23 1.25(2) .
O13 C23 1.25(2) .
O14 C13 1.263(18) .
O15 C13 1.232(17) .
O16 C18 1.26(2) .
O17 C18 1.29(2) .
O18 C33 1.27(2) 2_655
O19 C48 1.10(5) .
O20 C48 1.33(6) .
C48 C49 1.523(10) .
C49 C50 1.526(10) .
C49 C52 1.530(14) .
C49 C51 1.532(14) .
O19' C48' 1.247(10) .
O20' C48' 1.247(10) .
C48' C49' 1.518(10) .
C49' C51' 1.514(14) .
C49' C50' 1.515(10) .
C49' C52' 1.515(14) .
O22 Er1 2.232(11) 2_655
O23 C43 1.26(2) .
O24 C43 1.25(2) .
O25 C38 1.27(2) .
O26 C38 1.262(19) .
O27 C28 1.21(2) .
O28 C28 1.28(2) .
O29 C33 1.24(2) .
O30 Er2 2.227(12) 2_655
C1 C2 1.52(3) .
C1 C3 1.53(3) .
C1 C4 1.58(3) .
C5 C6 1.49(3) .
C5 C7 1.55(3) .
C5 C8 1.57(3) .
C9 C11 1.55(3) .
C9 C10 1.56(2) .
C9 C12 1.56(2) .
C13 C14 1.520(9) .
C14 C16 1.510(11) .
C14 C17 1.513(11) .
C14 C15 1.516(8) .
C18 C19 1.50(3) .
C19 C21 1.49(3) .
C19 C20 1.51(3) .
C19 C22 1.52(3) .
C23 C24 1.54(3) .
C24 C26 1.44(3) .
C24 C25 1.51(3) .
C24 C27 1.54(3) .
C28 C29 1.518(10) .
C29 C30 1.509(12) .
C29 C31 1.511(9) .
C29 C32 1.512(12) .
C33 O18 1.27(2) 2_655
C33 C34 1.50(3) .
C34 C36 1.465(18) .
C34 C35 1.468(18) .
C34 C37 1.472(18) .
C38 C39 1.514(10) .
C39 C41 1.500(12) .
C39 C42 1.504(12) .
C39 C40 1.508(9) .
C43 C44 1.57(3) .
C44 C47 1.51(3) .
C44 C46 1.51(3) .
C44 C45 1.54(3) .
